data_4067340
loop_
_publ_author_name
'Rosen, Evelyn L.'
'Sung, Daphne H.'
'Chen, Zheng'
'Lynch, Vincent M.'
'Bielawski, Christopher W.'

_publ_section_title
;
 Olefin Metathesis Catalysts Containing Acyclic Diaminocarbenes
;
_journal_issue 1
_journal_name_full Organometallics
_journal_page_first 250
_journal_paper_doi 10.1021/om9008718
_journal_volume 29
_journal_year 2010
_chemical_formula_moiety 'C21 H28 N2, C10 H12 O, Ru, 2 Cl, 1.5 C6 H6'
_chemical_formula_sum 'C40 H49 Cl2 N2 O Ru'
_chemical_formula_weight 745.78
_chemical_name_systematic
;
 ?
;
_space_group_IT_number 2
_symmetry_cell_setting triclinic
_symmetry_space_group_name_Hall '-P 1'
_symmetry_space_group_name_H-M 'P -1'
_atom_sites_solution_hydrogens geom
_atom_sites_solution_primary direct
_atom_sites_solution_secondary difmap
_audit_creation_method SHELXL-97
_cell_angle_alpha 76.239(2)
_cell_angle_beta 83.379(3)
_cell_angle_gamma 69.711(2)
_cell_formula_units_Z 2
_cell_length_a 9.9262(10)
_cell_length_b 14.1504(15)
_cell_length_c 14.7809(15)
_cell_measurement_reflns_used 19921
_cell_measurement_temperature 233(2)
_cell_measurement_theta_max 27.5
_cell_measurement_theta_min 2.0
_cell_volume 1890.2(3)
_computing_cell_refinement 'CrystalClear (Rigaku Inc., 2008)'
_computing_data_collection 'CrystalClear (Rigaku Inc., 2008)'
_computing_data_reduction 'CrystalClear (Rigaku Inc., 2008)'
_computing_molecular_graphics 'XP SHELXTL/PC, Siemens Analytical'
_computing_structure_refinement 'XL SHELXTL/PC, Siemens Analytical'
_computing_structure_solution
;

SIR97 - Altomare A., Burla M.C., Camalli M., Cascarano G.L., Giacovazzo C., 
Guagliardi A., Moliterni A.G.G., Polidori G.,Spagna R.
;
_diffrn_ambient_temperature 233(2)
_diffrn_measured_fraction_theta_full 0.993
_diffrn_measured_fraction_theta_max 0.993
_diffrn_measurement_device_type 'Rigaku SCX-Mini with Mercury CCD'
_diffrn_measurement_method \w-scans
_diffrn_radiation_monochromator graphite
_diffrn_radiation_source 'fine-focus sealed tube'
_diffrn_radiation_type MoK\a
_diffrn_radiation_wavelength 0.71069
_diffrn_reflns_av_R_equivalents 0.0185
_diffrn_reflns_av_sigmaI/netI 0.0222
_diffrn_reflns_limit_h_max 12
_diffrn_reflns_limit_h_min -12
_diffrn_reflns_limit_k_max 18
_diffrn_reflns_limit_k_min -18
_diffrn_reflns_limit_l_max 19
_diffrn_reflns_limit_l_min -19
_diffrn_reflns_number 19920
_diffrn_reflns_theta_full 27.47
_diffrn_reflns_theta_max 27.47
_diffrn_reflns_theta_min 3.09
_exptl_absorpt_coefficient_mu 0.588
_exptl_absorpt_correction_T_max 0.92
_exptl_absorpt_correction_T_min 0.74
_exptl_absorpt_correction_type multi-scan
_exptl_absorpt_process_details
;
Abscor.  T. Higashi (2001).  Rigaku Company, Tokyo, Japan.
;
_exptl_crystal_colour green
_exptl_crystal_density_diffrn 1.310
_exptl_crystal_density_method 'not measured'
_exptl_crystal_description prisms
_exptl_crystal_F_000 778
_exptl_crystal_size_max 0.58
_exptl_crystal_size_mid 0.37
_exptl_crystal_size_min 0.14
_refine_diff_density_max 0.526
_refine_diff_density_min -0.395
_refine_diff_density_rms 0.051
_refine_ls_extinction_method none
_refine_ls_goodness_of_fit_ref 1.014
_refine_ls_hydrogen_treatment mixed
_refine_ls_matrix_type full
_refine_ls_number_parameters 429
_refine_ls_number_reflns 8611
_refine_ls_number_restraints 0
_refine_ls_restrained_S_all 1.014
_refine_ls_R_factor_all 0.0297
_refine_ls_R_factor_gt 0.0262
_refine_ls_shift/su_max 0.002
_refine_ls_shift/su_mean 0.000
_refine_ls_structure_factor_coef Fsqd
_refine_ls_weighting_details 'calc w=1/[\s^2^(Fo^2^)+(0.0343P)^2^+0.9628P] where P=(Fo^2^+2Fc^2^)/3'
_refine_ls_weighting_scheme calc
_refine_ls_wR_factor_gt 0.0670
_refine_ls_wR_factor_ref 0.0697
_reflns_number_gt 7909
_reflns_number_total 8611
_reflns_threshold_expression >2sigma(I)
_cod_data_source_file om9008718_si_002.cif
_cod_data_source_block meshg2
_cod_depositor_comments
;
The following automatic conversions were performed:

'_symmetry_cell_setting' value 'Triclinic' changed to 'triclinic'
according to /home/saulius/struct/CIF-dictionaries/cif_core.dic
dictionary named 'cif_core.dic' version 2.4.1 from 2010-06-29.

Automatic conversion script
Id: cif_fix_values 1715 2011-07-08 13:25:40Z adriana 
;
_cod_original_sg_symbol_H-M P-1
_cod_database_code 4067340

loop_
_symmetry_equiv_pos_as_xyz
'x, y, z'
'-x, -y, -z'

loop_
_atom_site_label
_atom_site_type_symbol
_atom_site_fract_x
_atom_site_fract_y
_atom_site_fract_z
_atom_site_U_iso_or_equiv
_atom_site_adp_type
_atom_site_occupancy
_atom_site_symmetry_multiplicity
_atom_site_calc_flag
_atom_site_refinement_flags
Ru1 Ru 0.410319(13) 0.331587(10) 0.856268(8) 0.02471(5) Uani 1 1 d .
Cl1 Cl 0.55767(5) 0.43206(4) 0.78249(3) 0.03753(10) Uani 1 1 d .
Cl2 Cl 0.34515(5) 0.19586(3) 0.95490(3) 0.03561(10) Uani 1 1 d .
O1 O 0.38170(13) 0.40551(9) 0.98356(8) 0.0309(2) Uani 1 1 d .
N1 N 0.36882(15) 0.26767(11) 0.68003(10) 0.0303(3) Uani 1 1 d .
N2 N 0.58219(15) 0.18170(11) 0.76065(10) 0.0314(3) Uani 1 1 d .
C1 C 0.45130(17) 0.25601(12) 0.75151(11) 0.0259(3) Uani 1 1 d .
C2 C 0.4034(3) 0.20912(18) 0.60481(15) 0.0553(6) Uani 1 1 d .
H2A H 0.4886 0.2178 0.5697 0.083 Uiso 1 1 calc R
H2B H 0.3233 0.2346 0.5636 0.083 Uiso 1 1 calc R
H2C H 0.4209 0.1366 0.6319 0.083 Uiso 1 1 calc R
C3 C 0.6697(2) 0.16865(17) 0.83999(14) 0.0429(5) Uani 1 1 d .
H3A H 0.6408 0.2328 0.8614 0.064 Uiso 1 1 calc R
H3B H 0.7705 0.1500 0.8203 0.064 Uiso 1 1 calc R
H3C H 0.6552 0.1146 0.8904 0.064 Uiso 1 1 calc R
C4 C 0.22993(18) 0.34737(13) 0.66807(11) 0.0279(3) Uani 1 1 d .
C5 C 0.10648(19) 0.32312(14) 0.70505(12) 0.0324(4) Uani 1 1 d .
C6 C -0.02716(19) 0.40044(15) 0.69036(13) 0.0369(4) Uani 1 1 d .
H6 H -0.1107 0.3855 0.7156 0.044 Uiso 1 1 calc R
C7 C -0.0395(2) 0.49912(15) 0.63926(13) 0.0372(4) Uani 1 1 d .
C8 C 0.0850(2) 0.51955(14) 0.60119(12) 0.0376(4) Uani 1 1 d .
H8 H 0.0772 0.5857 0.5656 0.045 Uiso 1 1 calc R
C9 C 0.22106(19) 0.44509(14) 0.61417(12) 0.0319(3) Uani 1 1 d .
C10 C 0.1164(2) 0.21689(16) 0.76082(16) 0.0468(5) Uani 1 1 d .
H10A H 0.0212 0.2161 0.7840 0.070 Uiso 1 1 calc R
H10B H 0.1780 0.1991 0.8129 0.070 Uiso 1 1 calc R
H10C H 0.1563 0.1671 0.7214 0.070 Uiso 1 1 calc R
C11 C -0.1857(2) 0.58125(19) 0.62487(16) 0.0542(6) Uani 1 1 d .
H11A H -0.1951 0.6328 0.6604 0.081 Uiso 1 1 calc R
H11B H -0.2599 0.5500 0.6457 0.081 Uiso 1 1 calc R
H11C H -0.1960 0.6136 0.5592 0.081 Uiso 1 1 calc R
C12 C 0.3540(2) 0.47004(17) 0.57238(14) 0.0448(5) Uani 1 1 d .
H12A H 0.4158 0.4622 0.6219 0.067 Uiso 1 1 calc R
H12B H 0.3265 0.5405 0.5368 0.067 Uiso 1 1 calc R
H12C H 0.4051 0.4235 0.5316 0.067 Uiso 1 1 calc R
C13 C 0.65115(18) 0.10239(13) 0.70692(12) 0.0315(4) Uani 1 1 d .
C14 C 0.7450(2) 0.12131(15) 0.63243(14) 0.0375(4) Uani 1 1 d .
C15 C 0.8104(2) 0.04384(17) 0.58228(15) 0.0450(5) Uani 1 1 d .
H15 H 0.8720 0.0558 0.5309 0.054 Uiso 1 1 calc R
C16 C 0.7868(2) -0.05016(16) 0.60631(16) 0.0449(5) Uani 1 1 d .
C17 C 0.6964(2) -0.06700(15) 0.68300(15) 0.0446(5) Uani 1 1 d .
H17 H 0.6815 -0.1311 0.7005 0.054 Uiso 1 1 calc R
C18 C 0.6269(2) 0.00805(14) 0.73502(13) 0.0384(4) Uani 1 1 d .
C19 C 0.7714(3) 0.22357(18) 0.60336(17) 0.0550(6) Uani 1 1 d .
H19A H 0.6977 0.2745 0.6318 0.082 Uiso 1 1 calc R
H19B H 0.7686 0.2459 0.5361 0.082 Uiso 1 1 calc R
H19C H 0.8650 0.2158 0.6235 0.082 Uiso 1 1 calc R
C20 C 0.8578(3) -0.1325(2) 0.5503(2) 0.0662(7) Uani 1 1 d .
H20A H 0.9484 -0.1778 0.5774 0.099 Uiso 1 1 calc R
H20B H 0.8753 -0.1002 0.4865 0.099 Uiso 1 1 calc R
H20C H 0.7952 -0.1723 0.5511 0.099 Uiso 1 1 calc R
C21 C 0.5247(3) -0.01180(18) 0.81574(16) 0.0574(6) Uani 1 1 d .
H21A H 0.4882 -0.0644 0.8075 0.086 Uiso 1 1 calc R
H21B H 0.4452 0.0513 0.8179 0.086 Uiso 1 1 calc R
H21C H 0.5752 -0.0350 0.8736 0.086 Uiso 1 1 calc R
C1A C 0.25768(18) 0.48904(13) 0.97709(12) 0.0290(3) Uani 1 1 d .
C2A C 0.17875(18) 0.50390(13) 0.89889(12) 0.0285(3) Uani 1 1 d .
C3A C 0.04944(19) 0.58618(14) 0.88459(13) 0.0352(4) Uani 1 1 d .
H3A1 H -0.0045 0.5971 0.8325 0.042 Uiso 1 1 calc R
C4A C 0.0000(2) 0.65167(15) 0.94628(15) 0.0417(4) Uani 1 1 d .
H4A H -0.0871 0.7067 0.9364 0.050 Uiso 1 1 calc R
C5A C 0.0803(2) 0.63535(15) 1.02285(15) 0.0433(5) Uani 1 1 d .
H5A H 0.0465 0.6800 1.0646 0.052 Uiso 1 1 calc R
C6A C 0.2093(2) 0.55468(15) 1.03940(13) 0.0376(4) Uani 1 1 d .
H6A H 0.2627 0.5446 1.0915 0.045 Uiso 1 1 calc R
C7A C 0.23361(18) 0.43230(13) 0.83720(12) 0.0292(3) Uani 1 1 d .
C8A C 0.45577(19) 0.36578(15) 1.07303(12) 0.0352(4) Uani 1 1 d .
H8A H 0.4774 0.4221 1.0907 0.042 Uiso 1 1 calc R
C9A C 0.3610(2) 0.32467(17) 1.14891(13) 0.0461(5) Uani 1 1 d .
H9A1 H 0.2731 0.3802 1.1575 0.069 Uiso 1 1 calc R
H9A2 H 0.4116 0.2969 1.2068 0.069 Uiso 1 1 calc R
H9A3 H 0.3377 0.2707 1.1309 0.069 Uiso 1 1 calc R
C10A C 0.5945(2) 0.28235(17) 1.05700(15) 0.0434(4) Uani 1 1 d .
H10D H 0.5737 0.2227 1.0492 0.065 Uiso 1 1 calc R
H10E H 0.6547 0.2629 1.1102 0.065 Uiso 1 1 calc R
H10F H 0.6444 0.3078 1.0013 0.065 Uiso 1 1 calc R
C1B C 0.7452(4) 0.2775(3) 0.3056(2) 0.0861(9) Uani 1 1 d .
H1B H 0.7641 0.3402 0.2915 0.103 Uiso 1 1 calc R
C2B C 0.6190(4) 0.2736(3) 0.3469(2) 0.0806(9) Uani 1 1 d .
H2B1 H 0.5501 0.3337 0.3610 0.097 Uiso 1 1 calc R
C3B C 0.5901(4) 0.1858(3) 0.3680(2) 0.0876(10) Uani 1 1 d .
H3B1 H 0.5015 0.1843 0.3975 0.105 Uiso 1 1 calc R
C4B C 0.6883(6) 0.0975(3) 0.3472(3) 0.1034(13) Uani 1 1 d .
H4B H 0.6670 0.0358 0.3615 0.124 Uiso 1 1 calc R
C5B C 0.8191(5) 0.1001(3) 0.3050(3) 0.1044(14) Uani 1 1 d .
H5B H 0.8883 0.0401 0.2908 0.125 Uiso 1 1 calc R
C6B C 0.8460(4) 0.1915(4) 0.2842(2) 0.0984(12) Uani 1 1 d .
H6B H 0.9341 0.1949 0.2551 0.118 Uiso 1 1 calc R
C7B C 0.9233(4) -0.0613(2) -0.0030(3) 0.0832(10) Uani 1 1 d .
H7BA H 0.8696 -0.1039 -0.0052 0.100 Uiso 1 1 calc R
C8B C 0.8741(3) 0.0110(3) 0.0492(2) 0.0893(12) Uani 1 1 d .
H8B H 0.7866 0.0187 0.0836 0.107 Uiso 1 1 calc R
C9B C 0.9518(4) 0.0726(2) 0.0515(2) 0.0839(10) Uani 1 1 d .
H9BA H 0.9178 0.1234 0.0874 0.101 Uiso 1 1 calc R
H7A H 0.173(3) 0.4434(17) 0.7903(17) 0.051(6) Uiso 1 1 d .

loop_
_atom_site_aniso_label
_atom_site_aniso_U_11
_atom_site_aniso_U_22
_atom_site_aniso_U_33
_atom_site_aniso_U_23
_atom_site_aniso_U_13
_atom_site_aniso_U_12
Ru1 0.02396(7) 0.02752(7) 0.02385(7) -0.00828(5) -0.00176(5) -0.00785(5)
Cl1 0.0367(2) 0.0471(2) 0.0388(2) -0.01364(19) 0.00077(17) -0.02407(19)
Cl2 0.0412(2) 0.0353(2) 0.0314(2) -0.00611(16) 0.00094(17) -0.01537(18)
O1 0.0326(6) 0.0343(6) 0.0269(6) -0.0111(5) -0.0041(5) -0.0084(5)
N1 0.0310(7) 0.0325(7) 0.0276(7) -0.0123(6) -0.0049(6) -0.0055(6)
N2 0.0295(7) 0.0330(7) 0.0300(7) -0.0127(6) -0.0035(6) -0.0035(6)
C1 0.0261(7) 0.0275(8) 0.0249(7) -0.0064(6) -0.0005(6) -0.0095(6)
C2 0.0543(13) 0.0602(13) 0.0456(12) -0.0331(10) -0.0211(10) 0.0086(10)
C3 0.0331(9) 0.0511(11) 0.0394(10) -0.0174(9) -0.0111(8) 0.0007(8)
C4 0.0292(8) 0.0317(8) 0.0238(7) -0.0085(6) -0.0057(6) -0.0081(7)
C5 0.0348(9) 0.0373(9) 0.0299(8) -0.0084(7) -0.0056(7) -0.0155(7)
C6 0.0298(9) 0.0495(11) 0.0349(9) -0.0123(8) -0.0037(7) -0.0144(8)
C7 0.0337(9) 0.0431(10) 0.0310(9) -0.0132(8) -0.0077(7) -0.0024(8)
C8 0.0459(10) 0.0333(9) 0.0295(9) -0.0035(7) -0.0071(8) -0.0085(8)
C9 0.0366(9) 0.0358(9) 0.0246(8) -0.0076(7) -0.0022(7) -0.0124(7)
C10 0.0496(12) 0.0432(11) 0.0525(12) -0.0020(9) -0.0073(9) -0.0249(9)
C11 0.0419(11) 0.0579(13) 0.0501(13) -0.0149(10) -0.0108(9) 0.0043(10)
C12 0.0451(11) 0.0511(12) 0.0386(10) -0.0014(9) 0.0009(8) -0.0224(9)
C13 0.0287(8) 0.0297(8) 0.0325(9) -0.0116(7) -0.0032(7) -0.0013(7)
C14 0.0340(9) 0.0387(10) 0.0424(10) -0.0167(8) 0.0034(8) -0.0113(8)
C15 0.0373(10) 0.0511(12) 0.0523(12) -0.0263(10) 0.0136(9) -0.0165(9)
C16 0.0383(10) 0.0409(10) 0.0568(12) -0.0254(9) 0.0027(9) -0.0062(8)
C17 0.0501(12) 0.0301(9) 0.0522(12) -0.0118(8) -0.0021(9) -0.0094(8)
C18 0.0415(10) 0.0323(9) 0.0369(10) -0.0066(7) -0.0007(8) -0.0075(8)
C19 0.0641(14) 0.0510(12) 0.0600(14) -0.0244(11) 0.0215(11) -0.0307(11)
C20 0.0653(16) 0.0572(14) 0.0848(19) -0.0458(14) 0.0160(14) -0.0164(12)
C21 0.0773(17) 0.0445(12) 0.0478(13) -0.0076(10) 0.0157(11) -0.0241(12)
C1A 0.0295(8) 0.0299(8) 0.0315(8) -0.0098(6) 0.0025(6) -0.0135(7)
C2A 0.0281(8) 0.0304(8) 0.0302(8) -0.0092(6) 0.0027(6) -0.0129(7)
C3A 0.0308(9) 0.0355(9) 0.0400(10) -0.0104(7) -0.0005(7) -0.0106(7)
C4A 0.0342(9) 0.0348(9) 0.0552(12) -0.0178(9) 0.0055(8) -0.0069(8)
C5A 0.0464(11) 0.0402(10) 0.0493(11) -0.0248(9) 0.0093(9) -0.0150(9)
C6A 0.0434(10) 0.0389(10) 0.0380(10) -0.0172(8) 0.0011(8) -0.0178(8)
C7A 0.0283(8) 0.0329(8) 0.0279(8) -0.0089(7) -0.0031(6) -0.0097(7)
C8A 0.0361(9) 0.0433(10) 0.0309(9) -0.0118(7) -0.0097(7) -0.0139(8)
C9A 0.0481(11) 0.0569(12) 0.0294(9) -0.0053(8) -0.0028(8) -0.0148(10)
C10A 0.0338(9) 0.0544(12) 0.0427(11) -0.0125(9) -0.0101(8) -0.0115(9)
C1B 0.111(3) 0.094(2) 0.0641(19) -0.0104(17) -0.0144(18) -0.049(2)
C2B 0.083(2) 0.094(2) 0.0657(18) -0.0267(16) -0.0196(16) -0.0191(19)
C3B 0.087(2) 0.136(3) 0.0555(17) -0.0208(19) -0.0078(15) -0.055(2)
C4B 0.164(4) 0.090(3) 0.072(2) 0.0008(19) -0.033(3) -0.066(3)
C5B 0.119(3) 0.090(3) 0.074(2) -0.024(2) -0.029(2) 0.015(2)
C6B 0.079(2) 0.156(4) 0.0611(19) -0.024(2) 0.0024(16) -0.041(3)
C7B 0.077(2) 0.0570(16) 0.120(3) 0.0122(17) -0.0356(19) -0.0375(16)
C8B 0.0525(15) 0.077(2) 0.092(2) 0.0274(17) 0.0243(15) -0.0017(15)
C9B 0.118(3) 0.0534(16) 0.0675(19) -0.0172(13) 0.0023(18) -0.0113(18)

loop_
_atom_type_symbol
_atom_type_description
_atom_type_scat_dispersion_real
_atom_type_scat_dispersion_imag
_atom_type_scat_source
C C 0.0033 0.0016 'International Tables Vol C Tables 4.2.6.8 and 6.1.1.4'
H H 0.0000 0.0000 'International Tables Vol C Tables 4.2.6.8 and 6.1.1.4'
N N 0.0061 0.0033 'International Tables Vol C Tables 4.2.6.8 and 6.1.1.4'
O O 0.0106 0.0060 'International Tables Vol C Tables 4.2.6.8 and 6.1.1.4'
Cl Cl 0.1484 0.1585 'International Tables Vol C Tables 4.2.6.8 and 6.1.1.4'
Ru Ru -1.2594 0.8363 'International Tables Vol C Tables 4.2.6.8 and 6.1.1.4'

loop_
_geom_angle_atom_site_label_1
_geom_angle_atom_site_label_2
_geom_angle_atom_site_label_3
_geom_angle
_geom_angle_site_symmetry_1
C7A Ru1 C1 107.36(7) .
C7A Ru1 O1 78.04(6) .
C1 Ru1 O1 174.47(5) .
C7A Ru1 Cl2 100.86(6) .
C1 Ru1 Cl2 89.72(5) .
O1 Ru1 Cl2 88.02(3) .
C7A Ru1 Cl1 98.74(6) .
C1 Ru1 Cl1 91.64(5) .
O1 Ru1 Cl1 88.66(3) .
Cl2 Ru1 Cl1 158.969(18) .
C1A O1 C8A 118.39(13) .
C1A O1 Ru1 110.02(9) .
C8A O1 Ru1 130.28(10) .
C1 N1 C4 120.61(13) .
C1 N1 C2 128.14(15) .
C4 N1 C2 111.22(13) .
C1 N2 C13 129.68(14) .
C1 N2 C3 118.99(14) .
C13 N2 C3 111.13(14) .
N1 C1 N2 119.64(14) .
N1 C1 Ru1 130.15(12) .
N2 C1 Ru1 110.19(11) .
N1 C2 H2A 109.5 .
N1 C2 H2B 109.5 .
H2A C2 H2B 109.5 .
N1 C2 H2C 109.5 .
H2A C2 H2C 109.5 .
H2B C2 H2C 109.5 .
N2 C3 H3A 109.5 .
N2 C3 H3B 109.5 .
H3A C3 H3B 109.5 .
N2 C3 H3C 109.5 .
H3A C3 H3C 109.5 .
H3B C3 H3C 109.5 .
C9 C4 C5 121.54(16) .
C9 C4 N1 119.05(15) .
C5 C4 N1 119.25(15) .
C6 C5 C4 118.40(16) .
C6 C5 C10 120.26(17) .
C4 C5 C10 121.34(17) .
C7 C6 C5 121.50(17) .
C7 C6 H6 119.2 .
C5 C6 H6 119.2 .
C6 C7 C8 118.51(17) .
C6 C7 C11 120.23(19) .
C8 C7 C11 121.25(19) .
C7 C8 C9 122.16(17) .
C7 C8 H8 118.9 .
C9 C8 H8 118.9 .
C8 C9 C4 117.83(16) .
C8 C9 C12 120.79(17) .
C4 C9 C12 121.38(16) .
C5 C10 H10A 109.5 .
C5 C10 H10B 109.5 .
H10A C10 H10B 109.5 .
C5 C10 H10C 109.5 .
H10A C10 H10C 109.5 .
H10B C10 H10C 109.5 .
C7 C11 H11A 109.5 .
C7 C11 H11B 109.5 .
H11A C11 H11B 109.5 .
C7 C11 H11C 109.5 .
H11A C11 H11C 109.5 .
H11B C11 H11C 109.5 .
C9 C12 H12A 109.5 .
C9 C12 H12B 109.5 .
H12A C12 H12B 109.5 .
C9 C12 H12C 109.5 .
H12A C12 H12C 109.5 .
H12B C12 H12C 109.5 .
C14 C13 C18 122.31(16) .
C14 C13 N2 118.92(16) .
C18 C13 N2 118.68(16) .
C13 C14 C15 117.84(17) .
C13 C14 C19 121.74(17) .
C15 C14 C19 120.37(18) .
C16 C15 C14 121.80(19) .
C16 C15 H15 119.1 .
C14 C15 H15 119.1 .
C15 C16 C17 118.40(18) .
C15 C16 C20 120.8(2) .
C17 C16 C20 120.8(2) .
C16 C17 C18 122.28(19) .
C16 C17 H17 118.9 .
C18 C17 H17 118.9 .
C13 C18 C17 117.30(18) .
C13 C18 C21 122.00(17) .
C17 C18 C21 120.65(18) .
C14 C19 H19A 109.5 .
C14 C19 H19B 109.5 .
H19A C19 H19B 109.5 .
C14 C19 H19C 109.5 .
H19A C19 H19C 109.5 .
H19B C19 H19C 109.5 .
C16 C20 H20A 109.5 .
C16 C20 H20B 109.5 .
H20A C20 H20B 109.5 .
C16 C20 H20C 109.5 .
H20A C20 H20C 109.5 .
H20B C20 H20C 109.5 .
C18 C21 H21A 109.5 .
C18 C21 H21B 109.5 .
H21A C21 H21B 109.5 .
C18 C21 H21C 109.5 .
H21A C21 H21C 109.5 .
H21B C21 H21C 109.5 .
O1 C1A C6A 125.86(16) .
O1 C1A C2A 113.07(14) .
C6A C1A C2A 121.07(16) .
C3A C2A C1A 118.73(15) .
C3A C2A C7A 122.72(16) .
C1A C2A C7A 118.54(15) .
C4A C3A C2A 120.70(18) .
C4A C3A H3A1 119.7 .
C2A C3A H3A1 119.7 .
C3A C4A C5A 119.38(18) .
C3A C4A H4A 120.3 .
C5A C4A H4A 120.3 .
C4A C5A C6A 121.67(17) .
C4A C5A H5A 119.2 .
C6A C5A H5A 119.2 .
C5A C6A C1A 118.45(18) .
C5A C6A H6A 120.8 .
C1A C6A H6A 120.8 .
C2A C7A Ru1 120.02(12) .
C2A C7A H7A 113.9(14) .
Ru1 C7A H7A 126.0(14) .
O1 C8A C10A 106.76(14) .
O1 C8A C9A 110.10(14) .
C10A C8A C9A 111.65(17) .
O1 C8A H8A 109.4 .
C10A C8A H8A 109.4 .
C9A C8A H8A 109.4 .
C8A C9A H9A1 109.5 .
C8A C9A H9A2 109.5 .
H9A1 C9A H9A2 109.5 .
C8A C9A H9A3 109.5 .
H9A1 C9A H9A3 109.5 .
H9A2 C9A H9A3 109.5 .
C8A C10A H10D 109.5 .
C8A C10A H10E 109.5 .
H10D C10A H10E 109.5 .
C8A C10A H10F 109.5 .
H10D C10A H10F 109.5 .
H10E C10A H10F 109.5 .
C2B C1B C6B 120.5(4) .
C2B C1B H1B 119.7 .
C6B C1B H1B 119.7 .
C3B C2B C1B 120.9(4) .
C3B C2B H2B1 119.6 .
C1B C2B H2B1 119.6 .
C2B C3B C4B 120.5(4) .
C2B C3B H3B1 119.8 .
C4B C3B H3B1 119.8 .
C3B C4B C5B 119.4(4) .
C3B C4B H4B 120.3 .
C5B C4B H4B 120.3 .
C6B C5B C4B 118.8(4) .
C6B C5B H5B 120.6 .
C4B C5B H5B 120.6 .
C1B C6B C5B 119.9(4) .
C1B C6B H6B 120.0 .
C5B C6B H6B 120.0 .
C9B C7B C8B 120.3(3) 2_755
C9B C7B H7BA 119.9 2_755
C8B C7B H7BA 119.9 .
C7B C8B C9B 119.5(3) .
C7B C8B H8B 120.2 .
C9B C8B H8B 120.2 .
C7B C9B C8B 120.2(3) 2_755
C7B C9B H9BA 119.9 2_755
C8B C9B H9BA 119.9 .

loop_
_geom_bond_atom_site_label_1
_geom_bond_atom_site_label_2
_geom_bond_distance
_geom_bond_site_symmetry_2
Ru1 C7A 1.8375(17) .
Ru1 C1 2.0118(16) .
Ru1 O1 2.3069(11) .
Ru1 Cl2 2.3547(5) .
Ru1 Cl1 2.3846(5) .
O1 C1A 1.373(2) .
O1 C8A 1.480(2) .
N1 C1 1.355(2) .
N1 C4 1.445(2) .
N1 C2 1.481(2) .
N2 C1 1.355(2) .
N2 C13 1.458(2) .
N2 C3 1.478(2) .
C2 H2A 0.9700 .
C2 H2B 0.9700 .
C2 H2C 0.9700 .
C3 H3A 0.9700 .
C3 H3B 0.9700 .
C3 H3C 0.9700 .
C4 C9 1.401(2) .
C4 C5 1.402(2) .
C5 C6 1.397(3) .
C5 C10 1.508(3) .
C6 C7 1.392(3) .
C6 H6 0.9400 .
C7 C8 1.392(3) .
C7 C11 1.512(3) .
C8 C9 1.395(3) .
C8 H8 0.9400 .
C9 C12 1.510(3) .
C10 H10A 0.9700 .
C10 H10B 0.9700 .
C10 H10C 0.9700 .
C11 H11A 0.9700 .
C11 H11B 0.9700 .
C11 H11C 0.9700 .
C12 H12A 0.9700 .
C12 H12B 0.9700 .
C12 H12C 0.9700 .
C13 C14 1.396(3) .
C13 C18 1.396(3) .
C14 C15 1.398(3) .
C14 C19 1.513(3) .
C15 C16 1.386(3) .
C15 H15 0.9400 .
C16 C17 1.390(3) .
C16 C20 1.515(3) .
C17 C18 1.398(3) .
C17 H17 0.9400 .
C18 C21 1.513(3) .
C19 H19A 0.9700 .
C19 H19B 0.9700 .
C19 H19C 0.9700 .
C20 H20A 0.9700 .
C20 H20B 0.9700 .
C20 H20C 0.9700 .
C21 H21A 0.9700 .
C21 H21B 0.9700 .
C21 H21C 0.9700 .
C1A C6A 1.392(2) .
C1A C2A 1.405(2) .
C2A C3A 1.399(2) .
C2A C7A 1.448(2) .
C3A C4A 1.384(3) .
C3A H3A1 0.9400 .
C4A C5A 1.387(3) .
C4A H4A 0.9400 .
C5A C6A 1.389(3) .
C5A H5A 0.9400 .
C6A H6A 0.9400 .
C7A H7A 0.92(2) .
C8A C10A 1.509(3) .
C8A C9A 1.519(3) .
C8A H8A 0.9900 .
C9A H9A1 0.9700 .
C9A H9A2 0.9700 .
C9A H9A3 0.9700 .
C10A H10D 0.9700 .
C10A H10E 0.9700 .
C10A H10F 0.9700 .
C1B C2B 1.342(5) .
C1B C6B 1.359(5) .
C1B H1B 0.9400 .
C2B C3B 1.329(5) .
C2B H2B1 0.9400 .
C3B C4B 1.369(6) .
C3B H3B1 0.9400 .
C4B C5B 1.382(6) .
C4B H4B 0.9400 .
C5B C6B 1.368(6) .
C5B H5B 0.9400 .
C6B H6B 0.9400 .
C7B C9B 1.337(5) 2_755
C7B C8B 1.350(5) .
C7B H7BA 0.9400 .
C8B C9B 1.358(5) .
C8B H8B 0.9400 .
C9B C7B 1.337(5) 2_755
C9B H9BA 0.9400 .

loop_
_geom_torsion_atom_site_label_1
_geom_torsion_atom_site_label_2
_geom_torsion_atom_site_label_3
_geom_torsion_atom_site_label_4
_geom_torsion
_geom_torsion_site_symmetry_1
_geom_torsion_site_symmetry_4
C7A Ru1 O1 C1A -4.57(11) . .
Cl2 Ru1 O1 C1A -106.11(10) . .
Cl1 Ru1 O1 C1A 94.66(10) . .
C7A Ru1 O1 C8A 161.83(14) . .
Cl2 Ru1 O1 C8A 60.29(13) . .
Cl1 Ru1 O1 C8A -98.94(13) . .
C4 N1 C1 N2 -179.04(15) . .
C2 N1 C1 N2 -1.3(3) . .
C4 N1 C1 Ru1 3.0(2) . .
C2 N1 C1 Ru1 -179.31(17) . .
C13 N2 C1 N1 -4.6(3) . .
C3 N2 C1 N1 -178.85(16) . .
C13 N2 C1 Ru1 173.77(14) . .
C3 N2 C1 Ru1 -0.5(2) . .
C7A Ru1 C1 N1 -3.10(17) . .
Cl2 Ru1 C1 N1 98.20(15) . .
Cl1 Ru1 C1 N1 -102.79(15) . .
C7A Ru1 C1 N2 178.76(11) . .
Cl2 Ru1 C1 N2 -79.94(11) . .
Cl1 Ru1 C1 N2 79.07(11) . .
C1 N1 C4 C9 89.29(19) . .
C2 N1 C4 C9 -88.8(2) . .
C1 N1 C4 C5 -95.20(19) . .
C2 N1 C4 C5 86.7(2) . .
C9 C4 C5 C6 -2.7(2) . .
N1 C4 C5 C6 -178.11(14) . .
C9 C4 C5 C10 178.28(16) . .
N1 C4 C5 C10 2.9(2) . .
C4 C5 C6 C7 0.9(3) . .
C10 C5 C6 C7 179.96(18) . .
C5 C6 C7 C8 1.0(3) . .
C5 C6 C7 C11 -179.79(17) . .
C6 C7 C8 C9 -1.2(3) . .
C11 C7 C8 C9 179.55(17) . .
C7 C8 C9 C4 -0.5(3) . .
C7 C8 C9 C12 -179.62(17) . .
C5 C4 C9 C8 2.5(2) . .
N1 C4 C9 C8 177.88(14) . .
C5 C4 C9 C12 -178.38(16) . .
N1 C4 C9 C12 -3.0(2) . .
C1 N2 C13 C14 95.0(2) . .
C3 N2 C13 C14 -90.4(2) . .
C1 N2 C13 C18 -88.4(2) . .
C3 N2 C13 C18 86.2(2) . .
C18 C13 C14 C15 3.2(3) . .
N2 C13 C14 C15 179.68(17) . .
C18 C13 C14 C19 -179.4(2) . .
N2 C13 C14 C19 -2.9(3) . .
C13 C14 C15 C16 -1.7(3) . .
C19 C14 C15 C16 -179.1(2) . .
C14 C15 C16 C17 -0.5(3) . .
C14 C15 C16 C20 179.4(2) . .
C15 C16 C17 C18 1.3(3) . .
C20 C16 C17 C18 -178.6(2) . .
C14 C13 C18 C17 -2.5(3) . .
N2 C13 C18 C17 -178.96(17) . .
C14 C13 C18 C21 -179.9(2) . .
N2 C13 C18 C21 3.7(3) . .
C16 C17 C18 C13 0.2(3) . .
C16 C17 C18 C21 177.6(2) . .
C8A O1 C1A C6A 14.6(2) . .
Ru1 O1 C1A C6A -177.14(14) . .
C8A O1 C1A C2A -165.15(14) . .
Ru1 O1 C1A C2A 3.09(16) . .
O1 C1A C2A C3A 179.59(14) . .
C6A C1A C2A C3A -0.2(2) . .
O1 C1A C2A C7A 0.6(2) . .
C6A C1A C2A C7A -179.22(16) . .
C1A C2A C3A C4A -0.1(3) . .
C7A C2A C3A C4A 178.92(17) . .
C2A C3A C4A C5A 0.2(3) . .
C3A C4A C5A C6A -0.1(3) . .
C4A C5A C6A C1A -0.2(3) . .
O1 C1A C6A C5A -179.45(16) . .
C2A C1A C6A C5A 0.3(3) . .
C3A C2A C7A Ru1 175.80(13) . .
C1A C2A C7A Ru1 -5.2(2) . .
C1 Ru1 C7A C2A -176.22(13) . .
O1 Ru1 C7A C2A 5.03(13) . .
Cl2 Ru1 C7A C2A 90.64(13) . .
Cl1 Ru1 C7A C2A -81.72(13) . .
C1A O1 C8A C10A -174.30(15) . .
Ru1 O1 C8A C10A 20.2(2) . .
C1A O1 C8A C9A 64.3(2) . .
Ru1 O1 C8A C9A -101.13(16) . .
C6B C1B C2B C3B 0.4(5) . .
C1B C2B C3B C4B -0.7(5) . .
C2B C3B C4B C5B 0.9(5) . .
C3B C4B C5B C6B -0.7(5) . .
C2B C1B C6B C5B -0.2(5) . .
C4B C5B C6B C1B 0.4(5) . .
C9B C7B C8B C9B 0.4(5) 2_755 .
C7B C8B C9B C7B -0.4(5) . 2_755
